data_2017477
loop_
_publ_author_name
'Bakowicz, Julia'
'Turowska-Tyrk, Ilona'

_publ_section_title
;
 Monitoring structural transformations in crystals. 13. On
 photocyclization in 2,3,4,5,6-pentamethylbenzophenone,
 1,3-diphenylbutan-1-one and 2,4,6-triisopropyl-4'-methoxybenzophenone
;
_journal_coeditor_code GZ3170
_journal_issue 1
_journal_name_full 'Acta Crystallographica Section C'
_journal_page_first o29
_journal_page_last o32
_journal_paper_doi 10.1107/S0108270109052858
_journal_volume 66
_journal_year 2010
_chemical_formula_iupac '0.90C23 H30 O2, 0.10C23 H30 O2'
_chemical_formula_moiety '0.90(C23 H30 O2), 0.10(C23 H30 O2)'
_chemical_formula_sum 'C23 H30 O2'
_chemical_formula_weight 338.47
_chemical_name_systematic
;
2,4,6-triisopropyl-4'-methoxybenzophenone--
3,5-diisopropyl-7-(4-methoxyphenyl)-8,8-dimethylbicyclo[4.2.0]octa-1,3,5-
trien-7-ol (9/1)
;
_space_group_IT_number 14
_symmetry_cell_setting monoclinic
_symmetry_space_group_name_Hall '-P 2ybc'
_symmetry_space_group_name_H-M 'P 1 21/c 1'
_atom_sites_solution_hydrogens geom
_atom_sites_solution_primary direct
_atom_sites_solution_secondary difmap
_audit_creation_method SHELXL-97
_cell_angle_alpha 90.00
_cell_angle_beta 90.021(9)
_cell_angle_gamma 90.00
_cell_formula_units_Z 4
_cell_length_a 9.2288(10)
_cell_length_b 12.0541(14)
_cell_length_c 18.821(2)
_cell_measurement_reflns_used 1000
_cell_measurement_temperature 299(2)
_cell_measurement_theta_max 17.91
_cell_measurement_theta_min 3.65
_cell_volume 2093.7(4)
_computing_cell_refinement 'CrysAlis CCD (Oxford Diffraction, 2003)'
_computing_data_collection 'CrysAlis CCD (Oxford Diffraction, 2003)'
_computing_data_reduction 'CrysAlis RED (Oxford Diffraction, 2003)'
_computing_molecular_graphics 'ORTEP-3 for Windows (Farrugia, 1997)'
_computing_publication_material 'SHELXL97 (Sheldrick, 2008)'
_computing_structure_refinement 'SHELXL97 (Sheldrick, 2008)'
_computing_structure_solution 'SHELXS97 (Sheldrick, 2008)'
_diffrn_ambient_temperature 299(2)
_diffrn_measured_fraction_theta_full 0.969
_diffrn_measured_fraction_theta_max 0.969
_diffrn_measurement_device_type 'Kuma KM-4 CCD diffractometer'
_diffrn_measurement_method '\w scans'
_diffrn_radiation_monochromator graphite
_diffrn_radiation_source 'fine-focus sealed tube'
_diffrn_radiation_type MoK\a
_diffrn_radiation_wavelength 0.71073
_diffrn_reflns_av_R_equivalents 0.0401
_diffrn_reflns_av_sigmaI/netI 0.0459
_diffrn_reflns_limit_h_max 10
_diffrn_reflns_limit_h_min -10
_diffrn_reflns_limit_k_max 14
_diffrn_reflns_limit_k_min -10
_diffrn_reflns_limit_l_max 21
_diffrn_reflns_limit_l_min -22
_diffrn_reflns_number 9964
_diffrn_reflns_theta_full 24.99
_diffrn_reflns_theta_max 24.99
_diffrn_reflns_theta_min 4.02
_exptl_absorpt_coefficient_mu 0.067
_exptl_absorpt_correction_type none
_exptl_crystal_colour colourless
_exptl_crystal_density_diffrn 1.074
_exptl_crystal_density_method 'not measured'
_exptl_crystal_description block
_exptl_crystal_F_000 736
_exptl_crystal_size_max 0.40
_exptl_crystal_size_mid 0.30
_exptl_crystal_size_min 0.15
_refine_diff_density_max 0.264
_refine_diff_density_min -0.154
_refine_ls_extinction_method none
_refine_ls_goodness_of_fit_ref 0.999
_refine_ls_hydrogen_treatment constr
_refine_ls_matrix_type full
_refine_ls_number_parameters 328
_refine_ls_number_reflns 3564
_refine_ls_number_restraints 224
_refine_ls_restrained_S_all 1.645
_refine_ls_R_factor_all 0.1463
_refine_ls_R_factor_gt 0.0657
_refine_ls_shift/su_max 0.000
_refine_ls_shift/su_mean 0.000
_refine_ls_structure_factor_coef Fsqd
_refine_ls_weighting_details 'calc w=1/[\s^2^(Fo^2^)+(0.1192P)^2^+0.0000P] where P=(Fo^2^+2Fc^2^)/3'
_refine_ls_weighting_scheme calc
_refine_ls_wR_factor_gt 0.1756
_refine_ls_wR_factor_ref 0.2316
_reflns_number_gt 1609
_reflns_number_total 3564
_reflns_threshold_expression >2sigma(I)
_cod_data_source_file gz3170.cif
_cod_data_source_block III
_cod_original_sg_symbol_H-M 'P 21/c'
_cod_database_code 2017477
_cod_database_fobs_code 2017477

loop_
_symmetry_equiv_pos_as_xyz
'x, y, z'
'x, -y+1/2, z+1/2'
'-x, -y, -z'
'-x, y-1/2, -z-1/2'

loop_
_atom_site_type_symbol
_atom_site_label
_atom_site_fract_x
_atom_site_fract_y
_atom_site_fract_z
_atom_site_U_iso_or_equiv
_atom_site_adp_type
_atom_site_calc_flag
_atom_site_refinement_flags
_atom_site_occupancy
_atom_site_disorder_assembly
_atom_site_disorder_group
O O1R 0.5854(6) 0.1056(4) 0.2805(2) 0.1133(19) Uani d PU 0.897(7) A 1
O O2R 0.137(2) 0.4210(8) 0.4257(8) 0.098(3) Uani d PU 0.897(7) A 1
C C1R 0.5076(7) 0.2158(6) 0.1267(4) 0.0831(19) Uani d PU 0.897(7) A 1
C C2R 0.5588(7) 0.2554(7) 0.0623(3) 0.093(2) Uani d PU 0.897(7) A 1
H H2R 0.5055 0.2411 0.0214 0.111 Uiso calc PR 0.897(7) A 1
C C3R 0.6847(9) 0.3147(8) 0.0566(4) 0.097(2) Uani d PU 0.897(7) A 1
C C4R 0.7598(9) 0.3357(10) 0.1178(5) 0.102(3) Uani d PU 0.897(7) A 1
H H4R 0.8459 0.3756 0.1148 0.123 Uiso calc PR 0.897(7) A 1
C C5R 0.7138(8) 0.3003(8) 0.1840(4) 0.090(3) Uani d PU 0.897(7) A 1
C C6R 0.5882(7) 0.2373(7) 0.1887(4) 0.081(2) Uani d PU 0.897(7) A 1
C C7R 0.5367(7) 0.1921(5) 0.2578(3) 0.0802(18) Uani d PU 0.897(7) A 1
C C8R 0.4263(6) 0.2524(5) 0.2999(3) 0.0710(16) Uani d PU 0.897(7) A 1
C C9R 0.3586(7) 0.2031(5) 0.3565(3) 0.0814(17) Uani d PU 0.897(7) A 1
H H9R 0.3797 0.1298 0.3678 0.098 Uiso calc PR 0.897(7) A 1
C C10R 0.2612(7) 0.2600(5) 0.3963(3) 0.0812(18) Uani d PU 0.897(7) A 1
H H10R 0.2141 0.2246 0.4336 0.097 Uiso calc PR 0.897(7) A 1
C C11R 0.2315(8) 0.3696(6) 0.3820(4) 0.075(2) Uani d PU 0.897(7) A 1
C C12R 0.2971(9) 0.4196(6) 0.3254(4) 0.080(2) Uani d PU 0.897(7) A 1
H H12R 0.2771 0.4934 0.3147 0.096 Uiso calc PR 0.897(7) A 1
C C13R 0.3930(8) 0.3602(5) 0.2842(4) 0.080(2) Uani d PU 0.897(7) A 1
H H13R 0.4358 0.3940 0.2450 0.096 Uiso calc PR 0.897(7) A 1
C C14R 0.3670(8) 0.1533(7) 0.1286(4) 0.101(2) Uani d PU 0.897(7) A 1
H H14R 0.3528 0.1274 0.1774 0.121 Uiso calc PR 0.897(7) A 1
C C15R 0.2397(8) 0.2265(9) 0.1102(5) 0.136(3) Uani d PU 0.897(7) A 1
H H15A 0.1518 0.1842 0.1133 0.203 Uiso calc PR 0.897(7) A 1
H H15B 0.2509 0.2542 0.0627 0.203 Uiso calc PR 0.897(7) A 1
H H15C 0.2354 0.2876 0.1428 0.203 Uiso calc PR 0.897(7) A 1
C C16R 0.3719(11) 0.0510(8) 0.0809(5) 0.130(3) Uani d PU 0.897(7) A 1
H H16A 0.2819 0.0116 0.0845 0.195 Uiso calc PR 0.897(7) A 1
H H16B 0.4499 0.0036 0.0957 0.195 Uiso calc PR 0.897(7) A 1
H H16C 0.3871 0.0736 0.0326 0.195 Uiso calc PR 0.897(7) A 1
C C17R 0.7386(9) 0.3554(7) -0.0150(4) 0.124(3) Uani d PU 0.897(7) A 1
H H17R 0.6652 0.3251 -0.0473 0.149 Uiso calc PR 0.897(7) A 1
C C18R 0.8645(16) 0.3034(12) -0.0395(6) 0.237(7) Uani d PU 0.897(7) A 1
H H18A 0.8585 0.2252 -0.0304 0.355 Uiso calc PR 0.897(7) A 1
H H18B 0.9471 0.3336 -0.0152 0.355 Uiso calc PR 0.897(7) A 1
H H18C 0.8744 0.3157 -0.0896 0.355 Uiso calc PR 0.897(7) A 1
C C19R 0.7199(17) 0.4720(10) -0.0249(6) 0.224(6) Uani d PU 0.897(7) A 1
H H19A 0.6282 0.4944 -0.0055 0.336 Uiso calc PR 0.897(7) A 1
H H19B 0.7223 0.4889 -0.0747 0.336 Uiso calc PR 0.897(7) A 1
H H19C 0.7964 0.5111 -0.0011 0.336 Uiso calc PR 0.897(7) A 1
C C20R 0.8038(9) 0.3209(7) 0.2497(4) 0.115(3) Uani d PU 0.897(7) A 1
H H20R 0.7396 0.3116 0.2907 0.138 Uiso calc PR 0.897(7) A 1
C C21R 0.8653(13) 0.4363(9) 0.2538(6) 0.182(4) Uani d PU 0.897(7) A 1
H H21A 0.9206 0.4440 0.2967 0.273 Uiso calc PR 0.897(7) A 1
H H21B 0.7876 0.4893 0.2537 0.273 Uiso calc PR 0.897(7) A 1
H H21C 0.9269 0.4492 0.2135 0.273 Uiso calc PR 0.897(7) A 1
C C22R 0.9242(12) 0.2334(14) 0.2564(7) 0.160(4) Uani d PU 0.897(7) A 1
H H22A 0.8824 0.1606 0.2542 0.239 Uiso calc PR 0.897(7) A 1
H H22B 0.9734 0.2426 0.3009 0.239 Uiso calc PR 0.897(7) A 1
H H22C 0.9921 0.2423 0.2181 0.239 Uiso calc PR 0.897(7) A 1
C C23R 0.1219(14) 0.5379(7) 0.4203(5) 0.109(3) Uani d PU 0.897(7) A 1
H H23A 0.2151 0.5722 0.4258 0.164 Uiso calc PR 0.897(7) A 1
H H23B 0.0579 0.5639 0.4569 0.164 Uiso calc PR 0.897(7) A 1
H H23C 0.0827 0.5565 0.3746 0.164 Uiso calc PR 0.897(7) A 1
O O1P 0.499(4) 0.087(3) 0.242(2) 0.114(12) Uiso d PDU 0.103(7) A 2
O O2P 0.12(2) 0.424(6) 0.417(8) 0.098(10) Uiso d PDU 0.103(7) A 2
C C1P 0.520(5) 0.249(5) 0.113(2) 0.090(17) Uiso d PDU 0.103(7) A 2
C C2P 0.585(6) 0.299(5) 0.056(2) 0.094(17) Uiso d PDU 0.103(7) A 2
H H2P 0.5385 0.3055 0.0123 0.112 Uiso calc PR 0.103(7) A 2
C C3P 0.724(6) 0.340(6) 0.067(2) 0.098(17) Uiso d PDU 0.103(7) A 2
C C4P 0.792(6) 0.327(8) 0.130(3) 0.104(17) Uiso d PDU 0.103(7) A 2
H H4P 0.8863 0.3535 0.1348 0.125 Uiso calc PR 0.103(7) A 2
C C5P 0.728(5) 0.275(6) 0.189(2) 0.081(17) Uiso d PDU 0.103(7) A 2
C C6P 0.583(4) 0.249(5) 0.1774(19) 0.089(17) Uiso d PDU 0.103(7) A 2
C C7P 0.458(4) 0.192(3) 0.2148(17) 0.098(13) Uiso d PDU 0.103(7) A 2
C C8P 0.386(4) 0.260(3) 0.2734(19) 0.062(13) Uiso d PDU 0.103(7) A 2
C C9P 0.316(5) 0.206(3) 0.327(2) 0.082(14) Uiso d PDU 0.103(7) A 2
H H9P 0.3297 0.1301 0.3330 0.098 Uiso calc PR 0.103(7) A 2
C C10P 0.224(6) 0.263(4) 0.372(2) 0.095(17) Uiso d PDU 0.103(7) A 2
H H10P 0.1747 0.2238 0.4073 0.114 Uiso calc PR 0.103(7) A 2
C C11P 0.205(8) 0.375(4) 0.366(3) 0.074(17) Uiso d PDU 0.103(7) A 2
C C12P 0.270(8) 0.428(4) 0.310(3) 0.075(16) Uiso d PDU 0.103(7) A 2
H H12P 0.2487 0.5020 0.3010 0.090 Uiso calc PR 0.103(7) A 2
C C13P 0.365(8) 0.373(3) 0.267(3) 0.083(17) Uiso d PDU 0.103(7) A 2
H H13P 0.4167 0.4121 0.2334 0.100 Uiso calc PR 0.103(7) A 2
C C14P 0.385(4) 0.185(4) 0.135(2) 0.099(9) Uiso d PDU 0.103(7) A 2
C C15P 0.247(6) 0.255(8) 0.129(4) 0.140(18) Uiso d PDU 0.103(7) A 2
H H15D 0.2631 0.3261 0.1506 0.210 Uiso calc PR 0.103(7) A 2
H H15E 0.1697 0.2176 0.1538 0.210 Uiso calc PR 0.103(7) A 2
H H15F 0.2215 0.2640 0.0803 0.210 Uiso calc PR 0.103(7) A 2
C C16P 0.365(10) 0.074(5) 0.101(4) 0.129(18) Uiso d PDU 0.103(7) A 2
H H16D 0.4508 0.0308 0.1070 0.193 Uiso calc PR 0.103(7) A 2
H H16E 0.3454 0.0838 0.0511 0.193 Uiso calc PR 0.103(7) A 2
H H16F 0.2842 0.0370 0.1228 0.193 Uiso calc PR 0.103(7) A 2
C C17P 0.789(6) 0.415(5) 0.008(3) 0.125(10) Uiso d PDU 0.103(7) A 2
H H17P 0.8069 0.4875 0.0297 0.150 Uiso calc PR 0.103(7) A 2
C C18P 0.928(8) 0.373(10) -0.017(5) 0.23(2) Uiso d PDU 0.103(7) A 2
H H18D 0.9845 0.3469 0.0224 0.346 Uiso calc PR 0.103(7) A 2
H H18E 0.9796 0.4308 -0.0412 0.346 Uiso calc PR 0.103(7) A 2
H H18F 0.9120 0.3122 -0.0496 0.346 Uiso calc PR 0.103(7) A 2
C C19P 0.682(9) 0.431(12) -0.049(5) 0.22(2) Uiso d PDU 0.103(7) A 2
H H19D 0.6005 0.4710 -0.0303 0.332 Uiso calc PR 0.103(7) A 2
H H19E 0.6513 0.3603 -0.0662 0.332 Uiso calc PR 0.103(7) A 2
H H19F 0.7258 0.4728 -0.0865 0.332 Uiso calc PR 0.103(7) A 2
C C20P 0.790(6) 0.284(5) 0.264(2) 0.114(10) Uiso d PDU 0.103(7) A 2
H H20P 0.7338 0.2353 0.2950 0.137 Uiso calc PR 0.103(7) A 2
C C21P 0.775(11) 0.402(6) 0.291(4) 0.183(18) Uiso d PDU 0.103(7) A 2
H H21D 0.6758 0.4250 0.2874 0.274 Uiso calc PR 0.103(7) A 2
H H21E 0.8347 0.4503 0.2628 0.274 Uiso calc PR 0.103(7) A 2
H H21F 0.8056 0.4049 0.3396 0.274 Uiso calc PR 0.103(7) A 2
C C22P 0.946(9) 0.250(11) 0.267(6) 0.163(18) Uiso d PDU 0.103(7) A 2
H H22D 0.9584 0.1798 0.2446 0.244 Uiso calc PR 0.103(7) A 2
H H22E 0.9754 0.2450 0.3162 0.244 Uiso calc PR 0.103(7) A 2
H H22F 1.0046 0.3049 0.2437 0.244 Uiso calc PR 0.103(7) A 2
C C23P 0.118(15) 0.537(6) 0.396(5) 0.117(18) Uiso d PDU 0.103(7) A 2

loop_
_atom_site_aniso_label
_atom_site_aniso_U_11
_atom_site_aniso_U_22
_atom_site_aniso_U_33
_atom_site_aniso_U_12
_atom_site_aniso_U_13
_atom_site_aniso_U_23
O1R 0.151(5) 0.101(3) 0.088(3) 0.036(3) 0.024(3) 0.003(2)
O2R 0.091(6) 0.109(4) 0.095(6) 0.004(2) 0.031(6) -0.004(3)
C1R 0.074(4) 0.095(5) 0.081(4) -0.007(3) 0.010(3) 0.004(3)
C2R 0.084(4) 0.115(6) 0.079(4) -0.006(4) 0.003(3) 0.005(4)
C3R 0.082(5) 0.114(6) 0.096(5) -0.003(4) 0.019(4) -0.001(4)
C4R 0.083(5) 0.116(6) 0.108(6) -0.019(5) 0.025(4) -0.016(5)
C5R 0.079(4) 0.102(6) 0.090(5) -0.003(4) 0.011(4) -0.021(4)
C6R 0.077(4) 0.087(4) 0.077(4) 0.000(3) 0.012(3) -0.007(3)
C7R 0.096(4) 0.080(4) 0.065(3) 0.005(3) 0.003(3) -0.007(3)
C8R 0.081(4) 0.073(4) 0.059(3) -0.004(3) 0.001(3) 0.002(3)
C9R 0.097(4) 0.081(4) 0.067(4) 0.002(3) 0.001(4) 0.007(3)
C10R 0.082(4) 0.091(4) 0.070(4) -0.005(3) 0.011(4) 0.010(3)
C11R 0.062(4) 0.093(5) 0.069(4) -0.006(3) 0.004(4) -0.001(3)
C12R 0.079(5) 0.078(4) 0.085(5) 0.003(3) 0.008(5) 0.003(3)
C13R 0.086(5) 0.080(4) 0.074(4) -0.010(3) 0.018(4) 0.003(3)
C14R 0.099(5) 0.123(6) 0.080(4) -0.029(4) 0.006(3) -0.009(4)
C15R 0.079(5) 0.176(9) 0.152(8) -0.013(5) 0.020(5) -0.034(6)
C16R 0.118(6) 0.147(7) 0.125(7) -0.028(5) -0.010(5) -0.029(5)
C17R 0.129(6) 0.128(6) 0.115(5) -0.005(5) 0.045(5) 0.025(5)
C18R 0.272(13) 0.276(14) 0.163(9) 0.094(12) 0.133(10) 0.066(9)
C19R 0.327(15) 0.158(11) 0.187(10) 0.032(10) 0.109(10) 0.061(9)
C20R 0.096(5) 0.146(7) 0.103(5) -0.015(5) 0.008(4) -0.038(5)
C21R 0.188(9) 0.178(9) 0.180(9) -0.059(8) -0.010(7) -0.077(7)
C22R 0.128(7) 0.231(11) 0.120(7) 0.014(8) -0.032(5) -0.043(6)
C23R 0.118(5) 0.102(5) 0.108(7) 0.022(4) 0.031(7) -0.007(4)

loop_
_atom_type_symbol
_atom_type_description
_atom_type_scat_dispersion_real
_atom_type_scat_dispersion_imag
_atom_type_scat_source
C C 0.0033 0.0016 'International Tables Vol C Tables 4.2.6.8 and 6.1.1.4'
H H 0.0000 0.0000 'International Tables Vol C Tables 4.2.6.8 and 6.1.1.4'
O O 0.0106 0.0060 'International Tables Vol C Tables 4.2.6.8 and 6.1.1.4'

loop_
_geom_angle_atom_site_label_1
_geom_angle_atom_site_label_2
_geom_angle_atom_site_label_3
_geom_angle_site_symmetry_1
_geom_angle_site_symmetry_3
_geom_angle
_geom_angle_publ_flag
C11R O2R C23R . . 118.3(6) ?
C2R C1R C6R . . 118.8(6) ?
C2R C1R C14R . . 119.2(6) ?
C6R C1R C14R . . 122.0(6) ?
C3R C2R C1R . . 122.6(6) ?
C3R C2R H2R . . 118.7 ?
C1R C2R H2R . . 118.7 ?
C4R C3R C2R . . 117.4(6) ?
C4R C3R C17R . . 121.5(7) ?
C2R C3R C17R . . 121.1(7) ?
C3R C4R C5R . . 123.1(7) ?
C3R C4R H4R . . 118.5 ?
C5R C4R H4R . . 118.5 ?
C4R C5R C6R . . 118.8(7) ?
C4R C5R C20R . . 121.2(7) ?
C6R C5R C20R . . 119.8(7) ?
C5R C6R C1R . . 119.3(6) ?
C5R C6R C7R . . 121.5(6) ?
C1R C6R C7R . . 119.3(6) ?
O1R C7R C8R . . 119.3(5) ?
O1R C7R C6R . . 120.2(6) ?
C8R C7R C6R . . 120.5(6) ?
C13R C8R C9R . . 118.5(5) ?
C13R C8R C7R . . 120.4(5) ?
C9R C8R C7R . . 121.1(5) ?
C10R C9R C8R . . 120.8(6) ?
C10R C9R H9R . . 119.6 ?
C8R C9R H9R . . 119.6 ?
C9R C10R C11R . . 120.7(5) ?
C9R C10R H10R . . 119.7 ?
C11R C10R H10R . . 119.7 ?
O2R C11R C12R . . 124.0(6) ?
O2R C11R C10R . . 116.8(6) ?
C12R C11R C10R . . 119.2(5) ?
C11R C12R C13R . . 119.6(6) ?
C11R C12R H12R . . 120.2 ?
C13R C12R H12R . . 120.2 ?
C8R C13R C12R . . 121.1(6) ?
C8R C13R H13R . . 119.4 ?
C12R C13R H13R . . 119.4 ?
C1R C14R C15R . . 112.0(6) ?
C1R C14R C16R . . 111.5(6) ?
C15R C14R C16R . . 111.1(6) ?
C1R C14R H14R . . 107.3 ?
C15R C14R H14R . . 107.3 ?
C16R C14R H14R . . 107.3 ?
C14R C15R H15A . . 109.5 ?
C14R C15R H15B . . 109.5 ?
H15A C15R H15B . . 109.5 ?
C14R C15R H15C . . 109.5 ?
H15A C15R H15C . . 109.5 ?
H15B C15R H15C . . 109.5 ?
C14R C16R H16A . . 109.5 ?
C14R C16R H16B . . 109.5 ?
H16A C16R H16B . . 109.5 ?
C14R C16R H16C . . 109.5 ?
H16A C16R H16C . . 109.5 ?
H16B C16R H16C . . 109.5 ?
C18R C17R C19R . . 119.9(9) ?
C18R C17R C3R . . 114.8(8) ?
C19R C17R C3R . . 113.2(8) ?
C18R C17R H17R . . 101.7 ?
C19R C17R H17R . . 101.7 ?
C3R C17R H17R . . 101.7 ?
C17R C18R H18A . . 109.5 ?
C17R C18R H18B . . 109.5 ?
H18A C18R H18B . . 109.5 ?
C17R C18R H18C . . 109.5 ?
H18A C18R H18C . . 109.5 ?
H18B C18R H18C . . 109.5 ?
C17R C19R H19A . . 109.5 ?
C17R C19R H19B . . 109.5 ?
H19A C19R H19B . . 109.5 ?
C17R C19R H19C . . 109.5 ?
H19A C19R H19C . . 109.5 ?
H19B C19R H19C . . 109.5 ?
C21R C20R C5R . . 113.7(8) ?
C21R C20R C22R . . 110.9(8) ?
C5R C20R C22R . . 110.6(6) ?
C21R C20R H20R . . 107.1 ?
C5R C20R H20R . . 107.1 ?
C22R C20R H20R . . 107.1 ?
C20R C21R H21A . . 109.5 ?
C20R C21R H21B . . 109.5 ?
H21A C21R H21B . . 109.5 ?
C20R C21R H21C . . 109.5 ?
H21A C21R H21C . . 109.5 ?
H21B C21R H21C . . 109.5 ?
C20R C22R H22A . . 109.5 ?
C20R C22R H22B . . 109.5 ?
H22A C22R H22B . . 109.5 ?
C20R C22R H22C . . 109.5 ?
H22A C22R H22C . . 109.5 ?
H22B C22R H22C . . 109.5 ?
C11P O2P C23P . . 104.3(8) ?
C6P C1P C2P . . 121.1(19) ?
C6P C1P C14P . . 95.9(14) ?
C2P C1P C14P . . 143(2) ?
C1P C2P C3P . . 117(2) ?
C1P C2P H2P . . 121.6 ?
C3P C2P H2P . . 121.6 ?
C4P C3P C2P . . 121.0(18) ?
C4P C3P C17P . . 121(2) ?
C2P C3P C17P . . 118(2) ?
C3P C4P C5P . . 123(2) ?
C3P C4P H4P . . 118.4 ?
C5P C4P H4P . . 118.4 ?
C6P C5P C4P . . 112.6(19) ?
C6P C5P C20P . . 122(2) ?
C4P C5P C20P . . 123(2) ?
C1P C6P C5P . . 123.9(18) ?
C1P C6P C7P . . 95.3(14) ?
C5P C6P C7P . . 139(2) ?
O1P C7P C6P . . 112(2) ?
O1P C7P C8P . . 109.4(18) ?
C6P C7P C8P . . 115(2) ?
O1P C7P C14P . . 113(2) ?
C6P C7P C14P . . 84.8(12) ?
C8P C7P C14P . . 120(3) ?
C9P C8P C13P . . 117.5(18) ?
C9P C8P C7P . . 119.1(19) ?
C13P C8P C7P . . 122(2) ?
C8P C9P C10P . . 121(2) ?
C8P C9P H9P . . 119.6 ?
C10P C9P H9P . . 119.6 ?
C11P C10P C9P . . 121(2) ?
C11P C10P H10P . . 119.4 ?
C9P C10P H10P . . 119.4 ?
O2P C11P C10P . . 117(2) ?
O2P C11P C12P . . 125(2) ?
C10P C11P C12P . . 117.9(18) ?
C13P C12P C11P . . 120(2) ?
C13P C12P H12P . . 119.8 ?
C11P C12P H12P . . 119.8 ?
C12P C13P C8P . . 122(2) ?
C12P C13P H13P . . 119.1 ?
C8P C13P H13P . . 119.1 ?
C16P C14P C1P . . 116(2) ?
C16P C14P C15P . . 111(2) ?
C1P C14P C15P . . 113(2) ?
C16P C14P C7P . . 119(2) ?
C1P C14P C7P . . 83.8(12) ?
C15P C14P C7P . . 112(2) ?
C14P C15P H15D . . 109.5 ?
C14P C15P H15E . . 109.5 ?
H15D C15P H15E . . 109.5 ?
C14P C15P H15F . . 109.5 ?
H15D C15P H15F . . 109.5 ?
H15E C15P H15F . . 109.5 ?
C14P C16P H16D . . 109.5 ?
C14P C16P H16E . . 109.5 ?
H16D C16P H16E . . 109.5 ?
C14P C16P H16F . . 109.5 ?
H16D C16P H16F . . 109.5 ?
H16E C16P H16F . . 109.5 ?
C19P C17P C18P . . 113(3) ?
C19P C17P C3P . . 110(2) ?
C18P C17P C3P . . 112(3) ?
C19P C17P H17P . . 107.2 ?
C18P C17P H17P . . 107.2 ?
C3P C17P H17P . . 107.2 ?
C17P C18P H18D . . 109.5 ?
C17P C18P H18E . . 109.5 ?
H18D C18P H18E . . 109.5 ?
C17P C18P H18F . . 109.5 ?
H18D C18P H18F . . 109.5 ?
H18E C18P H18F . . 109.5 ?
C17P C19P H19D . . 109.5 ?
C17P C19P H19E . . 109.5 ?
H19D C19P H19E . . 109.5 ?
C17P C19P H19F . . 109.5 ?
H19D C19P H19F . . 109.5 ?
H19E C19P H19F . . 109.5 ?
C22P C20P C21P . . 109(2) ?
C22P C20P C5P . . 113(3) ?
C21P C20P C5P . . 110(2) ?
C22P C20P H20P . . 108.3 ?
C21P C20P H20P . . 108.3 ?
C5P C20P H20P . . 108.3 ?
C20P C21P H21D . . 109.5 ?
C20P C21P H21E . . 109.5 ?
H21D C21P H21E . . 109.5 ?
C20P C21P H21F . . 109.5 ?
H21D C21P H21F . . 109.5 ?
H21E C21P H21F . . 109.5 ?
C20P C22P H22D . . 109.5 ?
C20P C22P H22E . . 109.5 ?
H22D C22P H22E . . 109.5 ?
C20P C22P H22F . . 109.5 ?
H22D C22P H22F . . 109.5 ?
H22E C22P H22F . . 109.5 ?

loop_
_geom_bond_atom_site_label_1
_geom_bond_atom_site_label_2
_geom_bond_site_symmetry_2
_geom_bond_distance
_geom_bond_publ_flag
O1R C7R . 1.213(6) ?
O2R C11R . 1.351(7) ?
O2R C23R . 1.419(8) ?
C1R C2R . 1.385(9) ?
C1R C6R . 1.408(8) ?
C1R C14R . 1.501(9) ?
C2R C3R . 1.369(10) ?
C2R H2R . 0.9300 ?
C3R C4R . 1.368(11) ?
C3R C17R . 1.519(9) ?
C4R C5R . 1.384(9) ?
C4R H4R . 0.9300 ?
C5R C6R . 1.389(8) ?
C5R C20R . 1.509(9) ?
C6R C7R . 1.488(8) ?
C7R C8R . 1.481(7) ?
C8R C13R . 1.367(8) ?
C8R C9R . 1.372(7) ?
C9R C10R . 1.356(7) ?
C9R H9R . 0.9300 ?
C10R C11R . 1.375(8) ?
C10R H10R . 0.9300 ?
C11R C12R . 1.367(8) ?
C12R C13R . 1.378(7) ?
C12R H12R . 0.9300 ?
C13R H13R . 0.9300 ?
C14R C15R . 1.509(10) ?
C14R C16R . 1.525(10) ?
C14R H14R . 0.9800 ?
C15R H15A . 0.9600 ?
C15R H15B . 0.9600 ?
C15R H15C . 0.9600 ?
C16R H16A . 0.9600 ?
C16R H16B . 0.9600 ?
C16R H16C . 0.9600 ?
C17R C18R . 1.398(12) ?
C17R C19R . 1.429(13) ?
C17R H17R . 0.9800 ?
C18R H18A . 0.9600 ?
C18R H18B . 0.9600 ?
C18R H18C . 0.9600 ?
C19R H19A . 0.9600 ?
C19R H19B . 0.9600 ?
C19R H19C . 0.9600 ?
C20R C21R . 1.504(12) ?
C20R C22R . 1.538(12) ?
C20R H20R . 0.9800 ?
C21R H21A . 0.9600 ?
C21R H21B . 0.9600 ?
C21R H21C . 0.9600 ?
C22R H22A . 0.9600 ?
C22R H22B . 0.9600 ?
C22R H22C . 0.9600 ?
C23R H23A . 0.9600 ?
C23R H23B . 0.9600 ?
C23R H23C . 0.9600 ?
O1P C7P . 1.416(16) ?
O2P C11P . 1.359(8) ?
O2P C23P . 1.420(9) ?
C1P C6P . 1.352(15) ?
C1P C2P . 1.362(15) ?
C1P C14P . 1.522(15) ?
C2P C3P . 1.385(15) ?
C2P H2P . 0.9300 ?
C3P C4P . 1.363(15) ?
C3P C17P . 1.545(16) ?
C4P C5P . 1.405(16) ?
C4P H4P . 0.9300 ?
C5P C6P . 1.387(15) ?
C5P C20P . 1.519(16) ?
C6P C7P . 1.516(15) ?
C7P C8P . 1.525(15) ?
C7P C14P . 1.652(16) ?
C8P C9P . 1.363(15) ?
C8P C13P . 1.380(15) ?
C9P C10P . 1.381(16) ?
C9P H9P . 0.9300 ?
C10P C11P . 1.368(15) ?
C10P H10P . 0.9300 ?
C11P C12P . 1.373(15) ?
C12P C13P . 1.362(16) ?
C12P H12P . 0.9300 ?
C13P H13P . 0.9300 ?
C14P C16P . 1.496(16) ?
C14P C15P . 1.527(16) ?
C15P H15D . 0.9600 ?
C15P H15E . 0.9600 ?
C15P H15F . 0.9600 ?
C16P H16D . 0.9600 ?
C16P H16E . 0.9600 ?
C16P H16F . 0.9600 ?
C17P C19P . 1.464(17) ?
C17P C18P . 1.465(17) ?
C17P H17P . 0.9800 ?
C18P H18D . 0.9600 ?
C18P H18E . 0.9600 ?
C18P H18F . 0.9600 ?
C19P H19D . 0.9600 ?
C19P H19E . 0.9600 ?
C19P H19F . 0.9600 ?
C20P C22P . 1.503(17) ?
C20P C21P . 1.513(17) ?
C20P H20P . 0.9800 ?
C21P H21D . 0.9600 ?
C21P H21E . 0.9600 ?
C21P H21F . 0.9600 ?
C22P H22D . 0.9600 ?
C22P H22E . 0.9600 ?
C22P H22F . 0.9600 ?
